data_7049551
loop_
_publ_author_name
'Wang, Zhi'
'Jin, Yunhe'
'Zhang, Wenquan'
'Wang, Binshen'
'Liu, Tianlin'
'Zhang, Jiaheng'
'Zhang, Qinghua'

_publ_section_title
;
 Synthesis and hypergolic properties of flammable ionic liquids based on
 the cyano (1H-1,2,3-triazole-1-yl) dihydroborate anion.
;
_journal_issue 18
_journal_name_full 'Dalton transactions (Cambridge, England : 2003)'
_journal_page_first 6198
_journal_page_last 6204
_journal_paper_doi 10.1039/c9dt00958b
_journal_volume 48
_journal_year 2019
_chemical_formula_moiety 'C24 H20 P, C3 H4 B N4'
_chemical_formula_sum 'C27 H24 B N4 P'
_chemical_formula_weight 446.28
_space_group_crystal_system monoclinic
_space_group_IT_number 14
_space_group_name_Hall '-P 2ybc'
_space_group_name_H-M_alt 'P 1 21/c 1'
_symmetry_space_group_name_Hall '-P 2ybc'
_symmetry_space_group_name_H-M 'P 1 21/c 1'
_atom_sites_solution_hydrogens mixed
_atom_sites_solution_primary dual
_audit_creation_date 2018-05-11
_audit_creation_method
;
Olex2 1.2-beta
(compiled 2016.07.08 svn.r3312 for OlexSys, GUI svn.r5203)
;
_cell_angle_alpha 90
_cell_angle_beta 92.499(8)
_cell_angle_gamma 90
_cell_formula_units_Z 4
_cell_length_a 8.170(2)
_cell_length_b 14.187(4)
_cell_length_c 20.986(6)
_cell_measurement_reflns_used 1164
_cell_measurement_temperature 173
_cell_measurement_theta_max 18.78
_cell_measurement_theta_min 2.50
_cell_volume 2430.1(11)
_computing_cell_refinement 'SAINT v8.34A (Bruker, 2013)'
_computing_data_reduction 'SAINT v8.34A (Bruker, 2013)'
_computing_molecular_graphics 'Olex2 (Dolomanov et al., 2009)'
_computing_publication_material 'Olex2 (Dolomanov et al., 2009)'
_computing_structure_refinement 'ShelXL (Sheldrick, 2015)'
_computing_structure_solution 'ShelXT (Sheldrick, 2015)'
_diffrn_ambient_temperature 173
_diffrn_measured_fraction_theta_full 0.999
_diffrn_measured_fraction_theta_max 0.987
_diffrn_measurement_device_type 'Bruker APEX-II CCD'
_diffrn_measurement_method '\f and \w scans'
_diffrn_radiation_type MoK\a
_diffrn_radiation_wavelength 0.71073
_diffrn_reflns_av_R_equivalents 0.0911
_diffrn_reflns_av_unetI/netI 0.0927
_diffrn_reflns_Laue_measured_fraction_full 0.999
_diffrn_reflns_Laue_measured_fraction_max 0.987
_diffrn_reflns_limit_h_max 10
_diffrn_reflns_limit_h_min -9
_diffrn_reflns_limit_k_max 17
_diffrn_reflns_limit_k_min -17
_diffrn_reflns_limit_l_max 26
_diffrn_reflns_limit_l_min -26
_diffrn_reflns_number 18414
_diffrn_reflns_point_group_measured_fraction_full 0.999
_diffrn_reflns_point_group_measured_fraction_max 0.987
_diffrn_reflns_theta_full 25.242
_diffrn_reflns_theta_max 26.406
_diffrn_reflns_theta_min 1.733
_diffrn_standards_number 0
_exptl_absorpt_coefficient_mu 0.135
_exptl_absorpt_correction_T_max 0.7454
_exptl_absorpt_correction_T_min 0.6582
_exptl_absorpt_correction_type multi-scan
_exptl_absorpt_process_details
;
SADABS-2014/5 (Bruker,2014/5) was used for absorption correction.
wR2(int) was 0.0827 before and 0.0682 after correction.
The Ratio of minimum to maximum transmission is 0.8830.
The \l/2 correction factor is 0.00150.
;
_exptl_crystal_colour 'clear whiteish colourless'
_exptl_crystal_colour_lustre clear
_exptl_crystal_colour_modifier whiteish
_exptl_crystal_colour_primary colourless
_exptl_crystal_density_diffrn 1.220
_exptl_crystal_description block
_exptl_crystal_F_000 936
_exptl_crystal_size_max 0.24
_exptl_crystal_size_mid 0.22
_exptl_crystal_size_min 0.2
_refine_diff_density_max 0.265
_refine_diff_density_min -0.361
_refine_diff_density_rms 0.057
_refine_ls_extinction_method none
_refine_ls_goodness_of_fit_ref 1.002
_refine_ls_hydrogen_treatment mixed
_refine_ls_matrix_type full
_refine_ls_number_parameters 306
_refine_ls_number_reflns 4922
_refine_ls_number_restraints 0
_refine_ls_restrained_S_all 1.002
_refine_ls_R_factor_all 0.0951
_refine_ls_R_factor_gt 0.0540
_refine_ls_shift/su_max 0.001
_refine_ls_shift/su_mean 0.000
_refine_ls_structure_factor_coef Fsqd
_refine_ls_weighting_details 'w=1/[\s^2^(Fo^2^)+(0.0562P)^2^] where P=(Fo^2^+2Fc^2^)/3'
_refine_ls_weighting_scheme calc
_refine_ls_wR_factor_gt 0.1234
_refine_ls_wR_factor_ref 0.1450
_reflns_Friedel_coverage 0.000
_reflns_number_gt 3129
_reflns_number_total 4922
_reflns_threshold_expression 'I > 2\s(I)'
_cod_data_source_file c9dt00958b2.cif
_cod_data_source_block mo_20180331-wz-bhcn_0m
_cod_depositor_comments 'Adding full bibliography for 7049551.cif.'
_cod_database_code 7049551
_shelx_space_group_comment
;
The symmetry employed for this shelxl refinement is uniquely defined
by the following loop, which should always be used as a source of
symmetry information in preference to the above space-group names.
They are only intended as comments.
;
_olex2_refinement_description
;
1. Fixed Uiso
 At 1.2 times of:
  All C(H) groups
2.a Aromatic/amide H refined with riding coordinates:
 C18(H18), C20(H20), C2(H2), C14(H14), C15(H15), C8(H8), C12(H12), C24(H24),
 C9(H9), C16(H16), C6(H6), C17(H17), C21(H21), C4(H4), C11(H11), C3(H3),
 C22(H22), C5(H5), C10(H10), C23(H23), C26(H26), C27(H27)
;
_shelx_shelxl_version_number 2014/7
_olex2_submission_special_instructions 'No special instructions were received'

loop_
_space_group_symop_operation_xyz
'x, y, z'
'-x, y+1/2, -z+1/2'
'-x, -y, -z'
'x, -y-1/2, z-1/2'

loop_
_atom_site_label
_atom_site_type_symbol
_atom_site_fract_x
_atom_site_fract_y
_atom_site_fract_z
_atom_site_U_iso_or_equiv
_atom_site_adp_type
_atom_site_occupancy
_atom_site_site_symmetry_order
_atom_site_calc_flag
_atom_site_refinement_flags_posn
P1 P 0.51506(8) 0.34272(5) 0.80482(3) 0.02509(19) Uani 1 1 d .
N2 N 0.7338(3) 0.28099(16) 0.53454(10) 0.0325(5) Uani 1 1 d .
N3 N 0.8419(3) 0.21935(18) 0.56116(11) 0.0426(6) Uani 1 1 d .
N4 N 0.7715(3) 0.13558(18) 0.56316(12) 0.0466(7) Uani 1 1 d .
C1 C 0.6346(3) 0.44487(17) 0.82579(12) 0.0260(6) Uani 1 1 d .
C13 C 0.6522(3) 0.24622(18) 0.79355(12) 0.0263(6) Uani 1 1 d .
C7 C 0.3793(3) 0.31642(18) 0.86700(12) 0.0263(6) Uani 1 1 d .
N1 N 0.8152(3) 0.48567(19) 0.63192(13) 0.0500(7) Uani 1 1 d .
C19 C 0.3946(3) 0.36565(17) 0.73315(12) 0.0270(6) Uani 1 1 d .
C18 C 0.7107(3) 0.22721(18) 0.73387(12) 0.0304(6) Uani 1 1 d .
H18 H 0.6696 0.2615 0.6977 0.036 Uiso 1 1 calc R
C20 C 0.2319(3) 0.33485(18) 0.72621(13) 0.0327(6) Uani 1 1 d .
H20 H 0.1811 0.3057 0.7610 0.039 Uiso 1 1 calc R
C2 C 0.5705(3) 0.53514(18) 0.81542(13) 0.0346(7) Uani 1 1 d .
H2 H 0.4670 0.5429 0.7936 0.042 Uiso 1 1 calc R
C25 C 0.7992(3) 0.4427(2) 0.58558(15) 0.0374(7) Uani 1 1 d .
C14 C 0.7146(3) 0.19483(18) 0.84652(12) 0.0304(6) Uani 1 1 d .
H14 H 0.6753 0.2070 0.8877 0.036 Uiso 1 1 calc R
C15 C 0.8328(3) 0.12673(18) 0.83891(13) 0.0342(7) Uani 1 1 d .
H15 H 0.8744 0.0923 0.8749 0.041 Uiso 1 1 calc R
C8 C 0.3252(3) 0.38964(19) 0.90496(12) 0.0327(6) Uani 1 1 d .
H8 H 0.3653 0.4518 0.8992 0.039 Uiso 1 1 calc R
C12 C 0.3178(3) 0.22575(19) 0.87514(13) 0.0326(6) Uani 1 1 d .
H12 H 0.3528 0.1755 0.8491 0.039 Uiso 1 1 calc R
C24 C 0.4675(3) 0.40892(19) 0.68213(12) 0.0350(7) Uani 1 1 d .
H24 H 0.5769 0.4314 0.6868 0.042 Uiso 1 1 calc R
C9 C 0.2128(3) 0.3720(2) 0.95114(13) 0.0366(7) Uani 1 1 d .
H9 H 0.1762 0.4219 0.9772 0.044 Uiso 1 1 calc R
C16 C 0.8906(3) 0.10840(19) 0.77954(13) 0.0366(7) Uani 1 1 d .
H16 H 0.9725 0.0617 0.7746 0.044 Uiso 1 1 calc R
C6 C 0.7874(3) 0.43507(19) 0.85713(14) 0.0375(7) Uani 1 1 d .
H6 H 0.8322 0.3741 0.8646 0.045 Uiso 1 1 calc R
C17 C 0.8290(3) 0.1583(2) 0.72672(13) 0.0369(7) Uani 1 1 d .
H17 H 0.8680 0.1452 0.6857 0.044 Uiso 1 1 calc R
C21 C 0.1457(4) 0.3469(2) 0.66877(14) 0.0399(7) Uani 1 1 d .
H21 H 0.0351 0.3264 0.6641 0.048 Uiso 1 1 calc R
C4 C 0.8091(3) 0.6026(2) 0.86804(13) 0.0375(7) Uani 1 1 d .
H4 H 0.8681 0.6566 0.8829 0.045 Uiso 1 1 calc R
C11 C 0.2050(3) 0.2093(2) 0.92152(13) 0.0378(7) Uani 1 1 d .
H11 H 0.1628 0.1476 0.9272 0.045 Uiso 1 1 calc R
C3 C 0.6575(3) 0.6131(2) 0.83696(14) 0.0402(7) Uani 1 1 d .
H3 H 0.6129 0.6744 0.8304 0.048 Uiso 1 1 calc R
C22 C 0.2194(4) 0.3885(2) 0.61816(14) 0.0438(8) Uani 1 1 d .
H22 H 0.1594 0.3962 0.5787 0.053 Uiso 1 1 calc R
C5 C 0.8744(4) 0.5147(2) 0.87743(14) 0.0421(7) Uani 1 1 d .
H5 H 0.9797 0.5079 0.8979 0.051 Uiso 1 1 calc R
C10 C 0.1543(3) 0.2816(2) 0.95913(13) 0.0409(7) Uani 1 1 d .
H10 H 0.0781 0.2695 0.9911 0.049 Uiso 1 1 calc R
C23 C 0.3796(4) 0.4191(2) 0.62422(13) 0.0417(8) Uani 1 1 d .
H23 H 0.4298 0.4471 0.5889 0.050 Uiso 1 1 calc R
C26 C 0.5939(4) 0.2350(2) 0.52007(13) 0.0426(8) Uani 1 1 d .
H26 H 0.4964 0.2610 0.5010 0.051 Uiso 1 1 calc R
C27 C 0.6185(4) 0.1445(2) 0.53781(14) 0.0461(8) Uani 1 1 d .
H27 H 0.5403 0.0952 0.5331 0.055 Uiso 1 1 calc R
B1 B 0.7797(5) 0.3855(3) 0.52062(16) 0.0409(8) Uani 1 1 d .
H1A H 0.905(3) 0.3914(19) 0.4968(12) 0.045(8) Uiso 1 1 d .
H1B H 0.675(4) 0.416(2) 0.4924(13) 0.055(9) Uiso 1 1 d .

loop_
_atom_site_aniso_label
_atom_site_aniso_U_11
_atom_site_aniso_U_22
_atom_site_aniso_U_33
_atom_site_aniso_U_23
_atom_site_aniso_U_13
_atom_site_aniso_U_12
P1 0.0235(4) 0.0221(4) 0.0296(4) -0.0001(3) -0.0002(3) 0.0001(3)
N2 0.0292(13) 0.0408(14) 0.0275(12) 0.0051(10) 0.0005(10) 0.0060(11)
N3 0.0338(14) 0.0481(17) 0.0457(15) 0.0135(13) -0.0027(11) 0.0070(12)
N4 0.0486(16) 0.0413(16) 0.0493(15) 0.0056(13) -0.0055(13) 0.0052(13)
C1 0.0237(14) 0.0230(14) 0.0313(14) -0.0011(11) -0.0001(11) -0.0015(11)
C13 0.0220(13) 0.0235(14) 0.0331(14) -0.0006(11) -0.0008(11) -0.0009(11)
C7 0.0229(14) 0.0261(14) 0.0296(13) 0.0002(11) -0.0029(11) 0.0007(11)
N1 0.0426(16) 0.0461(17) 0.0614(18) -0.0029(14) 0.0022(14) -0.0115(13)
C19 0.0271(14) 0.0234(14) 0.0304(13) -0.0030(11) 0.0001(11) 0.0001(11)
C18 0.0302(15) 0.0303(15) 0.0304(14) 0.0037(12) -0.0013(12) 0.0020(12)
C20 0.0298(15) 0.0271(15) 0.0409(15) -0.0013(12) -0.0030(13) 0.0020(12)
C2 0.0284(15) 0.0249(15) 0.0498(17) 0.0036(13) -0.0057(13) 0.0007(12)
C25 0.0265(16) 0.0337(17) 0.0520(19) 0.0085(15) 0.0011(14) -0.0007(13)
C14 0.0317(15) 0.0292(15) 0.0303(14) 0.0016(12) 0.0008(12) 0.0003(12)
C15 0.0360(16) 0.0248(15) 0.0416(16) 0.0070(13) -0.0012(13) 0.0028(13)
C8 0.0335(15) 0.0290(15) 0.0355(15) 0.0002(13) -0.0002(12) 0.0014(13)
C12 0.0303(15) 0.0300(16) 0.0375(15) -0.0036(12) 0.0004(12) -0.0028(12)
C24 0.0315(16) 0.0363(17) 0.0368(16) 0.0021(13) -0.0022(13) 0.0019(13)
C9 0.0347(16) 0.0398(17) 0.0359(15) -0.0001(13) 0.0080(13) 0.0083(14)
C16 0.0295(15) 0.0289(16) 0.0513(18) -0.0029(14) 0.0010(13) 0.0040(13)
C6 0.0316(16) 0.0244(15) 0.0554(18) 0.0037(13) -0.0099(14) 0.0007(12)
C17 0.0341(16) 0.0420(18) 0.0350(15) -0.0034(14) 0.0057(13) 0.0058(14)
C21 0.0333(16) 0.0347(17) 0.0501(18) -0.0037(14) -0.0145(14) 0.0043(13)
C4 0.0355(16) 0.0317(17) 0.0451(17) -0.0015(13) 0.0009(13) -0.0097(13)
C11 0.0318(16) 0.0362(17) 0.0455(17) 0.0047(14) 0.0037(13) -0.0091(13)
C3 0.0398(18) 0.0208(15) 0.0595(19) 0.0047(14) -0.0029(15) -0.0020(13)
C22 0.0473(19) 0.0432(19) 0.0395(17) -0.0027(15) -0.0137(14) 0.0171(16)
C5 0.0319(16) 0.0343(17) 0.0590(19) -0.0005(15) -0.0131(14) -0.0060(14)
C10 0.0312(16) 0.055(2) 0.0373(16) 0.0092(15) 0.0074(13) -0.0012(15)
C23 0.0420(18) 0.0486(19) 0.0343(16) 0.0072(14) -0.0010(14) 0.0144(15)
C26 0.0307(16) 0.055(2) 0.0410(17) 0.0085(15) -0.0126(13) -0.0024(15)
C27 0.047(2) 0.044(2) 0.0455(17) 0.0088(15) -0.0137(15) -0.0070(15)
B1 0.041(2) 0.045(2) 0.0368(18) 0.0097(16) -0.0009(16) -0.0019(18)

loop_
_atom_type_symbol
_atom_type_description
_atom_type_scat_dispersion_real
_atom_type_scat_dispersion_imag
_atom_type_scat_source
C C 0.0033 0.0016 'International Tables Vol C Tables 4.2.6.8 and 6.1.1.4'
H H 0.0000 0.0000 'International Tables Vol C Tables 4.2.6.8 and 6.1.1.4'
B B 0.0013 0.0007 'International Tables Vol C Tables 4.2.6.8 and 6.1.1.4'
N N 0.0061 0.0033 'International Tables Vol C Tables 4.2.6.8 and 6.1.1.4'
P P 0.1023 0.0942 'International Tables Vol C Tables 4.2.6.8 and 6.1.1.4'

loop_
_geom_angle_atom_site_label_1
_geom_angle_atom_site_label_2
_geom_angle_atom_site_label_3
_geom_angle
C13 P1 C1 108.26(12)
C7 P1 C1 109.77(12)
C7 P1 C13 110.38(12)
C7 P1 C19 108.36(12)
C19 P1 C1 109.45(12)
C19 P1 C13 110.61(12)
N3 N2 B1 122.4(2)
C26 N2 N3 108.4(2)
C26 N2 B1 129.1(2)
N4 N3 N2 108.5(2)
N3 N4 C27 107.5(2)
C2 C1 P1 120.4(2)
C6 C1 P1 120.20(19)
C6 C1 C2 119.2(2)
C18 C13 P1 120.7(2)
C18 C13 C14 119.1(2)
C14 C13 P1 119.94(19)
C8 C7 P1 119.0(2)
C8 C7 C12 119.5(2)
C12 C7 P1 121.35(19)
C20 C19 P1 121.00(19)
C24 C19 P1 119.2(2)
C24 C19 C20 119.6(2)
C13 C18 H18 119.9
C17 C18 C13 120.3(2)
C17 C18 H18 119.9
C19 C20 H20 120.1
C21 C20 C19 119.9(3)
C21 C20 H20 120.1
C1 C2 H2 120.0
C3 C2 C1 119.9(3)
C3 C2 H2 120.0
N1 C25 B1 178.4(3)
C13 C14 H14 119.9
C15 C14 C13 120.2(2)
C15 C14 H14 119.9
C14 C15 H15 119.8
C16 C15 C14 120.4(3)
C16 C15 H15 119.8
C7 C8 H8 119.9
C9 C8 C7 120.1(3)
C9 C8 H8 119.9
C7 C12 H12 120.2
C11 C12 C7 119.7(2)
C11 C12 H12 120.2
C19 C24 H24 120.1
C19 C24 C23 119.7(3)
C23 C24 H24 120.1
C8 C9 H9 120.2
C10 C9 C8 119.7(3)
C10 C9 H9 120.2
C15 C16 H16 120.1
C15 C16 C17 119.9(3)
C17 C16 H16 120.1
C1 C6 H6 120.0
C5 C6 C1 119.9(3)
C5 C6 H6 120.0
C18 C17 C16 120.2(2)
C18 C17 H17 119.9
C16 C17 H17 119.9
C20 C21 H21 119.9
C22 C21 C20 120.2(3)
C22 C21 H21 119.9
C3 C4 H4 119.9
C5 C4 H4 119.9
C5 C4 C3 120.1(3)
C12 C11 H11 119.9
C10 C11 C12 120.3(3)
C10 C11 H11 119.9
C2 C3 C4 120.4(3)
C2 C3 H3 119.8
C4 C3 H3 119.8
C21 C22 H22 119.7
C21 C22 C23 120.6(3)
C23 C22 H22 119.7
C6 C5 H5 119.8
C4 C5 C6 120.4(3)
C4 C5 H5 119.8
C9 C10 H10 119.6
C11 C10 C9 120.7(3)
C11 C10 H10 119.6
C24 C23 H23 120.0
C22 C23 C24 120.0(3)
C22 C23 H23 120.0
N2 C26 H26 126.7
N2 C26 C27 106.6(3)
C27 C26 H26 126.7
N4 C27 C26 108.9(3)
N4 C27 H27 125.5
C26 C27 H27 125.5
N2 B1 C25 109.9(2)
N2 B1 H1A 111.9(14)
N2 B1 H1B 106.4(15)
C25 B1 H1A 105.9(13)
C25 B1 H1B 107.8(15)
H1A B1 H1B 114.8(19)

loop_
_geom_bond_atom_site_label_1
_geom_bond_atom_site_label_2
_geom_bond_distance
P1 C1 1.792(3)
P1 C13 1.791(3)
P1 C7 1.788(3)
P1 C19 1.791(3)
N2 N3 1.347(3)
N2 C26 1.339(4)
N2 B1 1.560(4)
N3 N4 1.322(3)
N4 C27 1.343(4)
C1 C2 1.397(3)
C1 C6 1.393(4)
C13 C18 1.386(3)
C13 C14 1.406(4)
C7 C8 1.393(3)
C7 C12 1.394(4)
N1 C25 1.150(4)
C19 C20 1.400(4)
C19 C24 1.391(3)
C18 H18 0.9500
C18 C17 1.387(4)
C20 H20 0.9500
C20 C21 1.380(4)
C2 H2 0.9500
C2 C3 1.380(4)
C25 B1 1.588(5)
C14 H14 0.9500
C14 C15 1.380(4)
C15 H15 0.9500
C15 C16 1.376(4)
C8 H8 0.9500
C8 C9 1.386(3)
C12 H12 0.9500
C12 C11 1.389(4)
C24 H24 0.9500
C24 C23 1.392(4)
C9 H9 0.9500
C9 C10 1.382(4)
C16 H16 0.9500
C16 C17 1.391(4)
C6 H6 0.9500
C6 C5 1.392(4)
C17 H17 0.9500
C21 H21 0.9500
C21 C22 1.376(4)
C4 H4 0.9500
C4 C3 1.383(4)
C4 C5 1.368(4)
C11 H11 0.9500
C11 C10 1.370(4)
C3 H3 0.9500
C22 H22 0.9500
C22 C23 1.379(4)
C5 H5 0.9500
C10 H10 0.9500
C23 H23 0.9500
C26 H26 0.9500
C26 C27 1.349(4)
C27 H27 0.9500
B1 H1A 1.16(3)
B1 H1B 1.11(3)
